data_7116437
loop_
_publ_author_name
'Guoying Zhang'
'Yinjun Xie'
'Zhengkun Wang'
'Yang Liu'
'Hanmin Huang'

_publ_section_title
;
 Diboron as a reductant for nickel-catalyzed reductive coupling: rational
 design and mechanistic studies
;
_journal_name_full Chem.Commun.
_journal_page_first 1850
_journal_paper_doi 10.1039/C4cc08703H
_journal_volume 51
_journal_year 2015
_chemical_formula_sum 'C74 H80 O S'
_chemical_formula_weight 1017.44
_chemical_name_systematic
; 
 ? 
;
_space_group_IT_number 2
_symmetry_cell_setting triclinic
_symmetry_space_group_name_Hall '-P 1'
_symmetry_space_group_name_H-M 'P -1'
_atom_sites_solution_hydrogens geom
_atom_sites_solution_primary direct
_atom_sites_solution_secondary difmap
_audit_creation_method SHELXL-97
_audit_update_record
;
2014-10-09 deposited with the CCDC.
2014-12-19 downloaded from the CCDC.
;
_cell_angle_alpha 75.950(2)
_cell_angle_beta 83.391(2)
_cell_angle_gamma 83.523(2)
_cell_formula_units_Z 2
_cell_length_a 14.3679(13)
_cell_length_b 14.8455(14)
_cell_length_c 16.0061(15)
_cell_measurement_temperature 296(2)
_cell_volume 3277.2(5)
_computing_cell_refinement 'Bruker SMART'
_computing_data_collection 'Bruker SMART APEX II'
_computing_data_reduction 'Bruker SMART'
_computing_structure_refinement 'SHELXL-97 (Sheldrick, 2008)'
_computing_structure_solution 'SHELXS-97 (Sheldrick, 2008)'
_diffrn_ambient_temperature 296(2)
_diffrn_measured_fraction_theta_full 0.994
_diffrn_measured_fraction_theta_max 0.994
_diffrn_measurement_device_type 'Bruker APEX II area detector'
_diffrn_measurement_method '\w scans'
_diffrn_radiation_monochromator graphite
_diffrn_radiation_source 'fine-focus sealed tube'
_diffrn_radiation_type MoK\a
_diffrn_radiation_wavelength 0.71073
_diffrn_reflns_av_R_equivalents 0.0207
_diffrn_reflns_av_sigmaI/netI 0.0491
_diffrn_reflns_limit_h_max 17
_diffrn_reflns_limit_h_min -8
_diffrn_reflns_limit_k_max 17
_diffrn_reflns_limit_k_min -17
_diffrn_reflns_limit_l_max 18
_diffrn_reflns_limit_l_min -19
_diffrn_reflns_number 16808
_diffrn_reflns_theta_full 25.00
_diffrn_reflns_theta_max 25.00
_diffrn_reflns_theta_min 1.42
_exptl_absorpt_coefficient_mu 0.089
_exptl_absorpt_correction_T_max 0.9780
_exptl_absorpt_correction_T_min 0.9754
_exptl_absorpt_correction_type multi-scan
_exptl_absorpt_process_details SADABS
_exptl_crystal_colour yellow
_exptl_crystal_density_diffrn 1.031
_exptl_crystal_density_method 'not measured'
_exptl_crystal_description block
_exptl_crystal_F_000 1096
_exptl_crystal_size_max 0.28
_exptl_crystal_size_mid 0.25
_exptl_crystal_size_min 0.25
_refine_diff_density_max 0.914
_refine_diff_density_min -0.313
_refine_diff_density_rms 0.073
_refine_ls_extinction_method none
_refine_ls_goodness_of_fit_ref 1.028
_refine_ls_hydrogen_treatment mixed
_refine_ls_matrix_type full
_refine_ls_number_parameters 703
_refine_ls_number_reflns 11464
_refine_ls_number_restraints 15
_refine_ls_restrained_S_all 1.047
_refine_ls_R_factor_all 0.1471
_refine_ls_R_factor_gt 0.0970
_refine_ls_shift/su_max 0.000
_refine_ls_shift/su_mean 0.000
_refine_ls_structure_factor_coef Fsqd
_refine_ls_weighting_details 'calc w=1/[\s^2^(Fo^2^)+(0.1000P)^2^+5.2236P] where P=(Fo^2^+2Fc^2^)/3'
_refine_ls_weighting_scheme calc
_refine_ls_wR_factor_gt 0.2612
_refine_ls_wR_factor_ref 0.2973
_reflns_number_gt 6514
_reflns_number_total 11464
_reflns_threshold_expression >2sigma(I)
_cod_data_source_file c4cc08703h2.cif
_cod_data_source_block 1a
_cod_original_sg_symbol_H-M P-1
_cod_database_code 7116437

loop_
_symmetry_equiv_pos_as_xyz
'x, y, z'
'-x, -y, -z'

loop_
_atom_site_label
_atom_site_type_symbol
_atom_site_fract_x
_atom_site_fract_y
_atom_site_fract_z
_atom_site_U_iso_or_equiv
_atom_site_adp_type
_atom_site_occupancy
_atom_site_symmetry_multiplicity
_atom_site_calc_flag
_atom_site_refinement_flags
S1 S 0.3209(14) 0.3440(16) 0.7495(13) 0.98(2) Uani 1 1 d DU
O1 O 0.2565(6) 0.2742(6) 0.7638(7) 0.262(4) Uani 1 1 d DU
C1 C 0.4274(3) 1.2123(3) 0.2217(3) 0.0636(12) Uani 1 1 d .
H1 H 0.4464 1.1607 0.2641 0.076 Uiso 1 1 calc R
C2 C 0.3465(3) 1.2101(3) 0.1816(3) 0.0557(11) Uani 1 1 d .
C3 C 0.3203(4) 1.2876(3) 0.1175(3) 0.0677(12) Uani 1 1 d .
H3 H 0.2676 1.2871 0.0889 0.081 Uiso 1 1 calc R
C4 C 0.3709(4) 1.3653(3) 0.0952(3) 0.0794(15) Uani 1 1 d .
C5 C 0.4507(4) 1.3633(3) 0.1369(3) 0.0777(15) Uani 1 1 d .
H5 H 0.4861 1.4146 0.1215 0.093 Uiso 1 1 calc R
C6 C 0.4795(3) 1.2876(3) 0.2007(3) 0.0679(13) Uani 1 1 d .
C7 C 0.5633(4) 1.2892(4) 0.2481(4) 0.1010(19) Uani 1 1 d .
H7A H 0.5428 1.2926 0.3066 0.152 Uiso 1 1 calc R
H7B H 0.5966 1.3425 0.2199 0.152 Uiso 1 1 calc R
H7C H 0.6043 1.2334 0.2483 0.152 Uiso 1 1 calc R
C8 C 0.3384(6) 1.4512(4) 0.0279(5) 0.140(3) Uani 1 1 d .
H8A H 0.3079 1.4979 0.0565 0.209 Uiso 1 1 calc R
H8B H 0.2951 1.4345 -0.0060 0.209 Uiso 1 1 calc R
H8C H 0.3918 1.4752 -0.0091 0.209 Uiso 1 1 calc R
C9 C 0.2931(3) 1.1275(3) 0.2018(3) 0.0546(10) Uani 1 1 d .
H9 H 0.2697 1.1137 0.1549 0.066 Uiso 1 1 calc R
C10 C 0.2734(3) 1.0693(3) 0.2786(3) 0.0503(10) Uani 1 1 d .
C11 C 0.2917(3) 1.0848(3) 0.3637(3) 0.0539(10) Uani 1 1 d .
C12 C 0.3243(4) 1.0097(3) 0.4278(3) 0.0714(13) Uani 1 1 d .
H12 H 0.3329 0.9503 0.4171 0.086 Uiso 1 1 calc R
C13 C 0.3439(5) 1.0217(4) 0.5068(4) 0.0974(19) Uani 1 1 d .
C14 C 0.3289(5) 1.1095(5) 0.5227(4) 0.104(2) Uani 1 1 d .
H14 H 0.3423 1.1180 0.5756 0.125 Uiso 1 1 calc R
C15 C 0.2948(4) 1.1847(4) 0.4628(4) 0.0853(16) Uani 1 1 d .
C16 C 0.2755(3) 1.1718(3) 0.3826(3) 0.0668(12) Uani 1 1 d .
H16 H 0.2516 1.2224 0.3416 0.080 Uiso 1 1 calc R
C17 C 0.3815(8) 0.9378(5) 0.5734(5) 0.170(4) Uani 1 1 d .
H17A H 0.3476 0.9373 0.6288 0.255 Uiso 1 1 calc R
H17B H 0.4471 0.9417 0.5770 0.255 Uiso 1 1 calc R
H17C H 0.3734 0.8817 0.5564 0.255 Uiso 1 1 calc R
C18 C 0.2763(6) 1.2812(5) 0.4814(5) 0.134(3) Uani 1 1 d .
H18A H 0.2289 1.3170 0.4465 0.200 Uiso 1 1 calc R
H18B H 0.3333 1.3120 0.4681 0.200 Uiso 1 1 calc R
H18C H 0.2552 1.2754 0.5415 0.200 Uiso 1 1 calc R
C19 C 0.2285(3) 0.9818(3) 0.2836(2) 0.0459(9) Uani 1 1 d .
C20 C 0.1302(3) 0.9814(3) 0.3268(3) 0.0532(10) Uani 1 1 d .
C21 C 0.0685(3) 1.0611(3) 0.3048(3) 0.0685(13) Uani 1 1 d .
H21 H 0.0900 1.1132 0.2653 0.082 Uiso 1 1 calc R
C22 C -0.0243(4) 1.0642(4) 0.3404(4) 0.0856(17) Uani 1 1 d .
C23 C -0.0551(4) 0.9877(4) 0.3995(4) 0.0919(19) Uani 1 1 d .
H23 H -0.1173 0.9895 0.4232 0.110 Uiso 1 1 calc R
C24 C 0.0050(4) 0.9065(4) 0.4252(3) 0.0761(15) Uani 1 1 d .
C25 C 0.0973(3) 0.9049(3) 0.3878(3) 0.0600(11) Uani 1 1 d .
H25 H 0.1380 0.8516 0.4037 0.072 Uiso 1 1 calc R
C26 C -0.0912(4) 1.1514(5) 0.3146(6) 0.133(3) Uani 1 1 d .
H26A H -0.0633 1.1927 0.2645 0.200 Uiso 1 1 calc R
H26B H -0.1031 1.1822 0.3615 0.200 Uiso 1 1 calc R
H26C H -0.1494 1.1342 0.3015 0.200 Uiso 1 1 calc R
C27 C -0.0303(5) 0.8237(5) 0.4892(4) 0.112(2) Uani 1 1 d .
H27A H 0.0221 0.7818 0.5108 0.168 Uiso 1 1 calc R
H27B H -0.0682 0.7923 0.4616 0.168 Uiso 1 1 calc R
H27C H -0.0674 0.8436 0.5363 0.168 Uiso 1 1 calc R
C28 C 0.2717(3) 0.9118(3) 0.2487(2) 0.0453(9) Uani 1 1 d .
C29 C 0.3687(3) 0.9122(3) 0.2029(3) 0.0521(10) Uani 1 1 d .
C30 C 0.4438(3) 0.9478(3) 0.2280(3) 0.0626(11) Uani 1 1 d .
H30 H 0.4351 0.9713 0.2774 0.075 Uiso 1 1 calc R
C31 C 0.5307(3) 0.9491(4) 0.1816(4) 0.0848(16) Uani 1 1 d .
C32 C 0.5432(4) 0.9137(5) 0.1080(4) 0.0969(19) Uani 1 1 d .
H32 H 0.6011 0.9165 0.0753 0.116 Uiso 1 1 calc R
C33 C 0.4724(4) 0.8748(4) 0.0821(3) 0.0785(14) Uani 1 1 d .
C34 C 0.3862(3) 0.8737(3) 0.1304(3) 0.0594(11) Uani 1 1 d .
H34 H 0.3381 0.8464 0.1142 0.071 Uiso 1 1 calc R
C35 C 0.4878(5) 0.8336(5) 0.0038(4) 0.124(3) Uani 1 1 d .
H35A H 0.5305 0.8687 -0.0391 0.186 Uiso 1 1 calc R
H35B H 0.4288 0.8356 -0.0196 0.186 Uiso 1 1 calc R
H35C H 0.5138 0.7700 0.0202 0.186 Uiso 1 1 calc R
C36 C 0.6101(4) 0.9918(6) 0.2090(5) 0.138(3) Uani 1 1 d .
H36A H 0.6358 0.9494 0.2580 0.208 Uiso 1 1 calc R
H36B H 0.5862 1.0493 0.2244 0.208 Uiso 1 1 calc R
H36C H 0.6584 1.0037 0.1621 0.208 Uiso 1 1 calc R
C37 C 0.2257(3) 0.8250(2) 0.2514(2) 0.0463(9) Uani 1 1 d .
C38 C 0.2780(3) 0.7389(3) 0.3014(3) 0.0536(10) Uani 1 1 d .
C39 C 0.3116(3) 0.7395(3) 0.3790(3) 0.0640(12) Uani 1 1 d .
H39 H 0.3012 0.7939 0.3991 0.077 Uiso 1 1 calc R
C40 C 0.2970(3) 0.6571(3) 0.2715(3) 0.0637(12) Uani 1 1 d .
H40 H 0.2768 0.6552 0.2189 0.076 Uiso 1 1 calc R
C41 C 0.3451(4) 0.5792(3) 0.3186(4) 0.0796(15) Uani 1 1 d .
C42 C 0.3752(4) 0.5827(4) 0.3965(4) 0.0857(16) Uani 1 1 d .
H42 H 0.4067 0.5298 0.4289 0.103 Uiso 1 1 calc R
C43 C 0.3599(4) 0.6626(4) 0.4277(3) 0.0762(14) Uani 1 1 d .
C44 C 0.3946(6) 0.6666(5) 0.5134(4) 0.125(3) Uani 1 1 d .
H44A H 0.4524 0.6960 0.5022 0.187 Uiso 1 1 calc R
H44B H 0.4050 0.6045 0.5482 0.187 Uiso 1 1 calc R
H44C H 0.3482 0.7019 0.5435 0.187 Uiso 1 1 calc R
C45 C 0.3641(6) 0.4917(4) 0.2841(5) 0.135(3) Uani 1 1 d .
H45A H 0.4242 0.4610 0.2997 0.203 Uiso 1 1 calc R
H45B H 0.3641 0.5080 0.2223 0.203 Uiso 1 1 calc R
H45C H 0.3159 0.4505 0.3087 0.203 Uiso 1 1 calc R
C46 C 0.1491(3) 0.8252(3) 0.2101(2) 0.0473(9) Uani 1 1 d .
C47 C 0.1016(3) 0.9125(3) 0.1576(3) 0.0492(9) Uani 1 1 d .
C48 C 0.0047(3) 0.9294(3) 0.1713(3) 0.0613(11) Uani 1 1 d .
H48 H -0.0295 0.8851 0.2102 0.074 Uiso 1 1 calc R
C49 C -0.0426(3) 1.0121(3) 0.1275(4) 0.0710(13) Uani 1 1 d .
C50 C 0.0091(4) 1.0769(3) 0.0691(4) 0.0759(14) Uani 1 1 d .
H50 H -0.0215 1.1324 0.0403 0.091 Uiso 1 1 calc R
C51 C 0.1058(3) 1.0608(3) 0.0528(3) 0.0641(12) Uani 1 1 d .
C52 C 0.1502(3) 0.9786(3) 0.0974(3) 0.0537(10) Uani 1 1 d .
H52 H 0.2149 0.9673 0.0866 0.064 Uiso 1 1 calc R
C53 C 0.1602(4) 1.1317(4) -0.0114(4) 0.0900(17) Uani 1 1 d .
H53A H 0.1612 1.1858 0.0113 0.135 Uiso 1 1 calc R
H53B H 0.1308 1.1492 -0.0645 0.135 Uiso 1 1 calc R
H53C H 0.2234 1.1056 -0.0219 0.135 Uiso 1 1 calc R
C54 C -0.1483(4) 1.0300(4) 0.1448(5) 0.107(2) Uani 1 1 d .
H54A H -0.1640 1.0943 0.1457 0.161 Uiso 1 1 calc R
H54B H -0.1690 0.9913 0.1996 0.161 Uiso 1 1 calc R
H54C H -0.1789 1.0156 0.0999 0.161 Uiso 1 1 calc R
C55 C 0.1018(3) 0.7388(3) 0.2171(3) 0.0514(10) Uani 1 1 d .
C56 C 0.0709(3) 0.6900(3) 0.2954(3) 0.0604(11) Uani 1 1 d .
H56 H 0.0728 0.7180 0.3411 0.072 Uiso 1 1 calc R
C57 C 0.0339(3) 0.5969(3) 0.3183(3) 0.0619(11) Uani 1 1 d .
C58 C 0.0749(4) 0.5261(3) 0.2794(3) 0.0695(13) Uani 1 1 d .
H58 H 0.1264 0.5374 0.2386 0.083 Uiso 1 1 calc R
C59 C 0.0407(4) 0.4393(3) 0.3001(4) 0.0801(15) Uani 1 1 d .
C60 C 0.0854(6) 0.3649(4) 0.2543(5) 0.125(3) Uani 1 1 d .
H60A H 0.0881 0.3054 0.2947 0.187 Uiso 1 1 calc R
H60B H 0.1479 0.3792 0.2305 0.187 Uiso 1 1 calc R
H60C H 0.0485 0.3630 0.2085 0.187 Uiso 1 1 calc R
C61 C -0.0347(4) 0.4241(4) 0.3622(4) 0.0920(18) Uani 1 1 d .
H61 H -0.0589 0.3663 0.3760 0.110 Uiso 1 1 calc R
C62 C -0.0756(4) 0.4918(4) 0.4048(4) 0.0838(16) Uani 1 1 d .
C63 C -0.0392(4) 0.5776(3) 0.3824(3) 0.0730(14) Uani 1 1 d .
H63 H -0.0643 0.6235 0.4112 0.088 Uiso 1 1 calc R
C64 C -0.1564(5) 0.4728(5) 0.4737(5) 0.122(2) Uani 1 1 d .
H64A H -0.1440 0.4933 0.5234 0.183 Uiso 1 1 calc R
H64B H -0.1636 0.4072 0.4897 0.183 Uiso 1 1 calc R
H64C H -0.2132 0.5059 0.4517 0.183 Uiso 1 1 calc R
C65 C 0.0928(3) 0.7128(3) 0.1343(3) 0.0553(11) Uani 1 1 d .
C66 C 0.0116(4) 0.6775(3) 0.1196(3) 0.0669(12) Uani 1 1 d .
H66 H -0.0396 0.6732 0.1611 0.080 Uiso 1 1 calc R
C67 C 0.0059(4) 0.6488(3) 0.0439(4) 0.0815(16) Uani 1 1 d .
C68 C 0.0819(5) 0.6575(4) -0.0177(4) 0.0884(17) Uani 1 1 d .
H68 H 0.0787 0.6376 -0.0681 0.106 Uiso 1 1 calc R
C69 C 0.1621(5) 0.6943(3) -0.0073(3) 0.0809(16) Uani 1 1 d .
C70 C 0.1671(4) 0.7222(3) 0.0698(3) 0.0632(12) Uani 1 1 d .
H70 H 0.2209 0.7473 0.0778 0.076 Uiso 1 1 calc R
C71 C 0.2456(5) 0.7045(4) -0.0757(4) 0.111(2) Uani 1 1 d .
H71A H 0.3022 0.6783 -0.0492 0.166 Uiso 1 1 calc R
H71B H 0.2506 0.7694 -0.1021 0.166 Uiso 1 1 calc R
H71C H 0.2366 0.6724 -0.1191 0.166 Uiso 1 1 calc R
C72 C -0.0822(5) 0.6076(5) 0.0322(6) 0.129(3) Uani 1 1 d .
H72A H -0.1170 0.6514 -0.0100 0.194 Uiso 1 1 calc R
H72B H -0.1203 0.5942 0.0863 0.194 Uiso 1 1 calc R
H72C H -0.0650 0.5511 0.0129 0.194 Uiso 1 1 calc R
C76 C 0.4000(7) 0.3369(11) 0.6688(6) 0.268(8) Uani 1 1 d D
H76A H 0.4609 0.3202 0.6901 0.402 Uiso 1 1 calc R
H76B H 0.4000 0.3960 0.6278 0.402 Uiso 1 1 calc R
H76C H 0.3855 0.2901 0.6412 0.402 Uiso 1 1 calc R
C77 C 0.3797(16) 0.3655(16) 0.8263(12) 0.48(2) Uani 1 1 d D
H77A H 0.3381 0.3644 0.8779 0.716 Uiso 1 1 calc R
H77B H 0.4034 0.4257 0.8064 0.716 Uiso 1 1 calc R
H77C H 0.4312 0.3186 0.8386 0.716 Uiso 1 1 calc R

loop_
_atom_site_aniso_label
_atom_site_aniso_U_11
_atom_site_aniso_U_22
_atom_site_aniso_U_33
_atom_site_aniso_U_23
_atom_site_aniso_U_13
_atom_site_aniso_U_12
S1 0.97(2) 1.00(2) 0.97(2) -0.222(11) -0.107(10) -0.081(10)
O1 0.199(6) 0.221(7) 0.296(8) 0.024(6) 0.095(6) -0.031(5)
C1 0.063(3) 0.061(3) 0.064(3) -0.011(2) 0.004(2) -0.014(2)
C2 0.065(3) 0.048(2) 0.055(2) -0.0143(19) 0.005(2) -0.012(2)
C3 0.082(3) 0.058(3) 0.064(3) -0.011(2) -0.004(2) -0.017(2)
C4 0.109(4) 0.052(3) 0.073(3) -0.005(2) 0.003(3) -0.022(3)
C5 0.093(4) 0.064(3) 0.081(4) -0.024(3) 0.017(3) -0.038(3)
C6 0.065(3) 0.068(3) 0.073(3) -0.021(3) 0.013(2) -0.024(2)
C7 0.082(4) 0.108(5) 0.120(5) -0.029(4) -0.003(4) -0.038(3)
C8 0.201(9) 0.080(4) 0.127(6) 0.023(4) -0.041(6) -0.045(5)
C9 0.057(3) 0.051(2) 0.058(3) -0.013(2) -0.001(2) -0.0139(19)
C10 0.046(2) 0.047(2) 0.060(3) -0.0159(19) 0.0018(19) -0.0091(18)
C11 0.052(3) 0.055(2) 0.056(2) -0.018(2) 0.007(2) -0.0173(19)
C12 0.093(4) 0.063(3) 0.062(3) -0.016(2) -0.006(3) -0.019(3)
C13 0.141(6) 0.089(4) 0.067(3) -0.019(3) -0.026(4) -0.015(4)
C14 0.157(6) 0.103(5) 0.065(4) -0.032(3) -0.014(4) -0.034(4)
C15 0.110(5) 0.079(4) 0.077(4) -0.038(3) 0.013(3) -0.029(3)
C16 0.073(3) 0.061(3) 0.069(3) -0.024(2) 0.011(2) -0.017(2)
C17 0.300(13) 0.120(6) 0.096(5) -0.005(4) -0.098(7) -0.009(7)
C18 0.204(8) 0.098(5) 0.120(5) -0.068(4) 0.016(5) -0.045(5)
C19 0.044(2) 0.045(2) 0.049(2) -0.0123(17) 0.0007(18) -0.0082(17)
C20 0.049(2) 0.052(2) 0.064(3) -0.026(2) 0.006(2) -0.0109(19)
C21 0.054(3) 0.054(3) 0.102(4) -0.031(3) 0.003(3) -0.008(2)
C22 0.053(3) 0.073(3) 0.144(5) -0.058(4) 0.003(3) 0.000(3)
C23 0.057(3) 0.095(4) 0.137(5) -0.065(4) 0.035(3) -0.022(3)
C24 0.070(3) 0.084(3) 0.082(3) -0.040(3) 0.030(3) -0.026(3)
C25 0.060(3) 0.062(3) 0.061(3) -0.024(2) 0.013(2) -0.013(2)
C26 0.070(4) 0.097(5) 0.246(10) -0.076(5) -0.017(5) 0.019(3)
C27 0.110(5) 0.121(5) 0.098(4) -0.024(4) 0.052(4) -0.043(4)
C28 0.042(2) 0.047(2) 0.045(2) -0.0081(17) 0.0013(17) -0.0066(17)
C29 0.048(2) 0.051(2) 0.055(2) -0.0102(19) 0.0021(19) -0.0041(18)
C30 0.045(3) 0.078(3) 0.068(3) -0.024(2) 0.002(2) -0.008(2)
C31 0.046(3) 0.117(4) 0.096(4) -0.035(3) 0.003(3) -0.013(3)
C32 0.055(3) 0.132(5) 0.103(5) -0.042(4) 0.031(3) -0.013(3)
C33 0.064(3) 0.097(4) 0.074(3) -0.032(3) 0.016(3) -0.005(3)
C34 0.055(3) 0.063(3) 0.060(3) -0.020(2) 0.004(2) -0.002(2)
C35 0.112(5) 0.169(7) 0.100(5) -0.072(5) 0.034(4) -0.006(5)
C36 0.050(4) 0.222(9) 0.168(7) -0.089(7) 0.012(4) -0.042(5)
C37 0.048(2) 0.040(2) 0.049(2) -0.0104(17) 0.0043(18) -0.0045(17)
C38 0.052(2) 0.050(2) 0.056(2) -0.0102(19) 0.005(2) -0.0059(19)
C39 0.070(3) 0.056(3) 0.066(3) -0.015(2) -0.006(2) -0.003(2)
C40 0.073(3) 0.051(2) 0.063(3) -0.014(2) 0.001(2) 0.006(2)
C41 0.091(4) 0.057(3) 0.085(4) -0.016(3) -0.002(3) 0.010(3)
C42 0.085(4) 0.065(3) 0.092(4) 0.003(3) -0.009(3) 0.012(3)
C43 0.080(4) 0.070(3) 0.072(3) -0.003(3) -0.015(3) 0.002(3)
C44 0.166(7) 0.112(5) 0.096(5) -0.013(4) -0.061(5) 0.014(5)
C45 0.185(8) 0.070(4) 0.148(6) -0.039(4) -0.033(6) 0.050(4)
C46 0.047(2) 0.043(2) 0.050(2) -0.0117(17) 0.0071(19) -0.0070(17)
C47 0.047(2) 0.044(2) 0.060(2) -0.0183(18) -0.0039(19) -0.0065(17)
C48 0.048(3) 0.058(3) 0.080(3) -0.020(2) 0.000(2) -0.012(2)
C49 0.049(3) 0.067(3) 0.100(4) -0.026(3) -0.012(3) 0.002(2)
C50 0.065(3) 0.054(3) 0.109(4) -0.015(3) -0.025(3) 0.003(2)
C51 0.061(3) 0.048(2) 0.082(3) -0.005(2) -0.020(2) -0.008(2)
C52 0.049(2) 0.048(2) 0.064(3) -0.012(2) -0.006(2) -0.0062(18)
C53 0.094(4) 0.066(3) 0.100(4) 0.013(3) -0.026(3) -0.019(3)
C54 0.053(3) 0.104(4) 0.167(6) -0.041(4) -0.014(4) 0.011(3)
C55 0.051(2) 0.042(2) 0.061(3) -0.0139(19) 0.003(2) -0.0072(18)
C56 0.065(3) 0.054(2) 0.064(3) -0.019(2) 0.009(2) -0.018(2)
C57 0.068(3) 0.051(2) 0.065(3) -0.010(2) 0.001(2) -0.016(2)
C58 0.077(3) 0.054(3) 0.074(3) -0.009(2) 0.003(3) -0.011(2)
C59 0.098(4) 0.047(3) 0.091(4) -0.006(2) -0.007(3) -0.014(3)
C60 0.157(7) 0.061(3) 0.158(7) -0.036(4) -0.002(5) -0.007(4)
C61 0.104(5) 0.054(3) 0.112(5) 0.001(3) -0.003(4) -0.031(3)
C62 0.087(4) 0.074(3) 0.081(4) 0.003(3) 0.009(3) -0.030(3)
C63 0.079(3) 0.065(3) 0.073(3) -0.010(2) 0.011(3) -0.026(3)
C64 0.111(5) 0.111(5) 0.125(5) 0.007(4) 0.032(4) -0.047(4)
C65 0.065(3) 0.037(2) 0.064(3) -0.0105(18) -0.007(2) -0.0042(19)
C66 0.072(3) 0.047(2) 0.084(3) -0.016(2) -0.015(3) -0.004(2)
C67 0.096(4) 0.054(3) 0.105(4) -0.028(3) -0.044(4) 0.002(3)
C68 0.122(5) 0.069(3) 0.083(4) -0.033(3) -0.032(4) 0.008(3)
C69 0.113(5) 0.062(3) 0.066(3) -0.020(2) -0.009(3) 0.011(3)
C70 0.077(3) 0.053(2) 0.059(3) -0.013(2) -0.002(2) -0.005(2)
C71 0.152(6) 0.101(4) 0.070(4) -0.027(3) 0.017(4) 0.012(4)
C72 0.123(6) 0.110(5) 0.186(8) -0.073(5) -0.068(5) -0.005(4)
C76 0.131(8) 0.56(2) 0.152(8) -0.132(12) 0.092(7) -0.200(12)
C77 0.57(3) 0.62(4) 0.35(2) -0.40(3) -0.29(2) 0.38(3)

loop_
_atom_type_symbol
_atom_type_description
_atom_type_scat_dispersion_real
_atom_type_scat_dispersion_imag
_atom_type_scat_source
C C 0.0033 0.0016 'International Tables Vol C Tables 4.2.6.8 and 6.1.1.4'
H H 0.0000 0.0000 'International Tables Vol C Tables 4.2.6.8 and 6.1.1.4'
O O 0.0106 0.0060 'International Tables Vol C Tables 4.2.6.8 and 6.1.1.4'
S S 0.1246 0.1234 'International Tables Vol C Tables 4.2.6.8 and 6.1.1.4'

loop_
_geom_angle_atom_site_label_1
_geom_angle_atom_site_label_2
_geom_angle_atom_site_label_3
_geom_angle
O1 S1 C76 112.0(13)
O1 S1 C77 125(2)
C76 S1 C77 105.4(13)
C6 C1 C2 122.3(5)
C6 C1 H1 118.9
C2 C1 H1 118.9
C3 C2 C1 117.7(4)
C3 C2 C9 120.2(4)
C1 C2 C9 122.0(4)
C4 C3 C2 121.5(5)
C4 C3 H3 119.2
C2 C3 H3 119.2
C3 C4 C5 118.2(5)
C3 C4 C8 120.7(6)
C5 C4 C8 121.1(5)
C6 C5 C4 122.1(4)
C6 C5 H5 118.9
C4 C5 H5 118.9
C1 C6 C5 118.1(5)
C1 C6 C7 120.7(5)
C5 C6 C7 121.1(5)
C6 C7 H7A 109.5
C6 C7 H7B 109.5
H7A C7 H7B 109.5
C6 C7 H7C 109.5
H7A C7 H7C 109.5
H7B C7 H7C 109.5
C4 C8 H8A 109.5
C4 C8 H8B 109.5
H8A C8 H8B 109.5
C4 C8 H8C 109.5
H8A C8 H8C 109.5
H8B C8 H8C 109.5
C10 C9 C2 128.8(4)
C10 C9 H9 115.6
C2 C9 H9 115.6
C9 C10 C11 124.9(4)
C9 C10 C19 120.2(4)
C11 C10 C19 114.9(3)
C16 C11 C12 118.2(4)
C16 C11 C10 122.0(4)
C12 C11 C10 119.8(4)
C13 C12 C11 121.4(5)
C13 C12 H12 119.3
C11 C12 H12 119.3
C14 C13 C12 118.8(5)
C14 C13 C17 122.0(6)
C12 C13 C17 119.2(6)
C15 C14 C13 121.9(5)
C15 C14 H14 119.1
C13 C14 H14 119.1
C14 C15 C16 118.9(5)
C14 C15 C18 121.6(6)
C16 C15 C18 119.5(6)
C11 C16 C15 120.8(5)
C11 C16 H16 119.6
C15 C16 H16 119.6
C13 C17 H17A 109.5
C13 C17 H17B 109.5
H17A C17 H17B 109.5
C13 C17 H17C 109.5
H17A C17 H17C 109.5
H17B C17 H17C 109.5
C15 C18 H18A 109.5
C15 C18 H18B 109.5
H18A C18 H18B 109.5
C15 C18 H18C 109.5
H18A C18 H18C 109.5
H18B C18 H18C 109.5
C28 C19 C10 122.7(3)
C28 C19 C20 123.6(3)
C10 C19 C20 113.7(3)
C21 C20 C25 118.3(4)
C21 C20 C19 118.5(4)
C25 C20 C19 123.1(4)
C22 C21 C20 121.4(5)
C22 C21 H21 119.3
C20 C21 H21 119.3
C23 C22 C21 119.0(5)
C23 C22 C26 120.2(5)
C21 C22 C26 120.7(6)
C22 C23 C24 121.6(5)
C22 C23 H23 119.2
C24 C23 H23 119.2
C25 C24 C23 118.1(5)
C25 C24 C27 121.2(5)
C23 C24 C27 120.7(5)
C24 C25 C20 121.5(5)
C24 C25 H25 119.3
C20 C25 H25 119.3
C22 C26 H26A 109.5
C22 C26 H26B 109.5
H26A C26 H26B 109.5
C22 C26 H26C 109.5
H26A C26 H26C 109.5
H26B C26 H26C 109.5
C24 C27 H27A 109.5
C24 C27 H27B 109.5
H27A C27 H27B 109.5
C24 C27 H27C 109.5
H27A C27 H27C 109.5
H27B C27 H27C 109.5
C19 C28 C29 124.4(3)
C19 C28 C37 122.9(3)
C29 C28 C37 112.8(3)
C30 C29 C34 117.1(4)
C30 C29 C28 124.4(4)
C34 C29 C28 118.5(4)
C31 C30 C29 121.8(5)
C31 C30 H30 119.1
C29 C30 H30 119.1
C30 C31 C32 118.7(5)
C30 C31 C36 120.3(5)
C32 C31 C36 120.9(5)
C33 C32 C31 121.9(5)
C33 C32 H32 119.1
C31 C32 H32 119.1
C32 C33 C34 118.0(5)
C32 C33 C35 121.4(5)
C34 C33 C35 120.5(5)
C33 C34 C29 122.3(5)
C33 C34 H34 118.8
C29 C34 H34 118.8
C33 C35 H35A 109.5
C33 C35 H35B 109.5
H35A C35 H35B 109.5
C33 C35 H35C 109.5
H35A C35 H35C 109.5
H35B C35 H35C 109.5
C31 C36 H36A 109.5
C31 C36 H36B 109.5
H36A C36 H36B 109.5
C31 C36 H36C 109.5
H36A C36 H36C 109.5
H36B C36 H36C 109.5
C46 C37 C28 123.1(3)
C46 C37 C38 124.7(3)
C28 C37 C38 112.1(3)
C39 C38 C40 117.5(4)
C39 C38 C37 120.0(4)
C40 C38 C37 122.4(4)
C43 C39 C38 122.5(4)
C43 C39 H39 118.7
C38 C39 H39 118.7
C41 C40 C38 121.2(5)
C41 C40 H40 119.4
C38 C40 H40 119.4
C40 C41 C42 119.1(5)
C40 C41 C45 119.7(5)
C42 C41 C45 121.3(5)
C41 C42 C43 121.7(5)
C41 C42 H42 119.1
C43 C42 H42 119.1
C39 C43 C42 117.9(5)
C39 C43 C44 120.5(5)
C42 C43 C44 121.6(5)
C43 C44 H44A 109.5
C43 C44 H44B 109.5
H44A C44 H44B 109.5
C43 C44 H44C 109.5
H44A C44 H44C 109.5
H44B C44 H44C 109.5
C41 C45 H45A 109.5
C41 C45 H45B 109.5
H45A C45 H45B 109.5
C41 C45 H45C 109.5
H45A C45 H45C 109.5
H45B C45 H45C 109.5
C37 C46 C55 122.2(4)
C37 C46 C47 123.0(3)
C55 C46 C47 114.8(3)
C52 C47 C48 118.1(4)
C52 C47 C46 123.0(4)
C48 C47 C46 118.8(4)
C47 C48 C49 121.1(4)
C47 C48 H48 119.4
C49 C48 H48 119.4
C50 C49 C48 118.7(4)
C50 C49 C54 121.0(5)
C48 C49 C54 120.2(5)
C49 C50 C51 121.2(4)
C49 C50 H50 119.4
C51 C50 H50 119.4
C52 C51 C50 118.5(4)
C52 C51 C53 121.2(4)
C50 C51 C53 120.3(4)
C51 C52 C47 122.3(4)
C51 C52 H52 118.9
C47 C52 H52 118.9
C51 C53 H53A 109.5
C51 C53 H53B 109.5
H53A C53 H53B 109.5
C51 C53 H53C 109.5
H53A C53 H53C 109.5
H53B C53 H53C 109.5
C49 C54 H54A 109.5
C49 C54 H54B 109.5
H54A C54 H54B 109.5
C49 C54 H54C 109.5
H54A C54 H54C 109.5
H54B C54 H54C 109.5
C56 C55 C65 124.4(4)
C56 C55 C46 119.3(4)
C65 C55 C46 116.4(3)
C55 C56 C57 128.2(4)
C55 C56 H56 115.9
C57 C56 H56 115.9
C63 C57 C58 118.7(4)
C63 C57 C56 120.3(4)
C58 C57 C56 120.9(4)
C59 C58 C57 121.3(5)
C59 C58 H58 119.3
C57 C58 H58 119.3
C58 C59 C61 117.9(5)
C58 C59 C60 119.8(5)
C61 C59 C60 122.3(5)
C59 C60 H60A 109.5
C59 C60 H60B 109.5
H60A C60 H60B 109.5
C59 C60 H60C 109.5
H60A C60 H60C 109.5
H60B C60 H60C 109.5
C59 C61 C62 122.6(5)
C59 C61 H61 118.7
C62 C61 H61 118.7
C63 C62 C61 117.6(5)
C63 C62 C64 120.8(6)
C61 C62 C64 121.5(5)
C62 C63 C57 121.7(5)
C62 C63 H63 119.2
C57 C63 H63 119.2
C62 C64 H64A 109.5
C62 C64 H64B 109.5
H64A C64 H64B 109.5
C62 C64 H64C 109.5
H64A C64 H64C 109.5
H64B C64 H64C 109.5
C70 C65 C66 118.4(4)
C70 C65 C55 119.8(4)
C66 C65 C55 121.8(4)
C67 C66 C65 121.3(5)
C67 C66 H66 119.4
C65 C66 H66 119.4
C68 C67 C66 118.5(5)
C68 C67 C72 122.0(6)
C66 C67 C72 119.4(6)
C69 C68 C67 122.3(5)
C69 C68 H68 118.8
C67 C68 H68 118.8
C68 C69 C70 118.4(5)
C68 C69 C71 122.3(6)
C70 C69 C71 119.3(6)
C65 C70 C69 121.0(5)
C65 C70 H70 119.5
C69 C70 H70 119.5
C69 C71 H71A 109.5
C69 C71 H71B 109.5
H71A C71 H71B 109.5
C69 C71 H71C 109.5
H71A C71 H71C 109.5
H71B C71 H71C 109.5
C67 C72 H72A 109.5
C67 C72 H72B 109.5
H72A C72 H72B 109.5
C67 C72 H72C 109.5
H72A C72 H72C 109.5
H72B C72 H72C 109.5
S1 C76 H76A 109.5
S1 C76 H76B 109.5
H76A C76 H76B 109.5
S1 C76 H76C 109.5
H76A C76 H76C 109.5
H76B C76 H76C 109.5
S1 C77 H77A 109.5
S1 C77 H77B 109.5
H77A C77 H77B 109.5
S1 C77 H77C 109.5
H77A C77 H77C 109.5
H77B C77 H77C 109.5

loop_
_geom_bond_atom_site_label_1
_geom_bond_atom_site_label_2
_geom_bond_distance
S1 O1 1.427(16)
S1 C76 1.634(17)
S1 C77 1.678(16)
C1 C6 1.369(6)
C1 C2 1.397(6)
C1 H1 0.9300
C2 C3 1.391(6)
C2 C9 1.470(5)
C3 C4 1.385(6)
C3 H3 0.9300
C4 C5 1.386(8)
C4 C8 1.522(8)
C5 C6 1.382(7)
C5 H5 0.9300
C6 C7 1.501(7)
C7 H7A 0.9600
C7 H7B 0.9600
C7 H7C 0.9600
C8 H8A 0.9600
C8 H8B 0.9600
C8 H8C 0.9600
C9 C10 1.341(6)
C9 H9 0.9300
C10 C11 1.492(6)
C10 C19 1.495(5)
C11 C16 1.386(6)
C11 C12 1.397(6)
C12 C13 1.384(7)
C12 H12 0.9300
C13 C14 1.377(8)
C13 C17 1.520(9)
C14 C15 1.367(8)
C14 H14 0.9300
C15 C16 1.405(7)
C15 C18 1.522(8)
C16 H16 0.9300
C17 H17A 0.9600
C17 H17B 0.9600
C17 H17C 0.9600
C18 H18A 0.9600
C18 H18B 0.9600
C18 H18C 0.9600
C19 C28 1.355(5)
C19 C20 1.499(5)
C20 C21 1.393(6)
C20 C25 1.393(6)
C21 C22 1.390(7)
C21 H21 0.9300
C22 C23 1.370(8)
C22 C26 1.523(8)
C23 C24 1.405(8)
C23 H23 0.9300
C24 C25 1.391(6)
C24 C27 1.492(7)
C25 H25 0.9300
C26 H26A 0.9600
C26 H26B 0.9600
C26 H26C 0.9600
C27 H27A 0.9600
C27 H27B 0.9600
C27 H27C 0.9600
C28 C29 1.499(5)
C28 C37 1.502(5)
C29 C30 1.390(6)
C29 C34 1.400(6)
C30 C31 1.377(6)
C30 H30 0.9300
C31 C32 1.388(8)
C31 C36 1.520(8)
C32 C33 1.373(8)
C32 H32 0.9300
C33 C34 1.382(6)
C33 C35 1.508(7)
C34 H34 0.9300
C35 H35A 0.9600
C35 H35B 0.9600
C35 H35C 0.9600
C36 H36A 0.9600
C36 H36B 0.9600
C36 H36C 0.9600
C37 C46 1.347(5)
C37 C38 1.505(5)
C38 C39 1.387(6)
C38 C40 1.397(6)
C39 C43 1.380(6)
C39 H39 0.9300
C40 C41 1.378(6)
C40 H40 0.9300
C41 C42 1.380(8)
C41 C45 1.517(7)
C42 C43 1.381(7)
C42 H42 0.9300
C43 C44 1.529(8)
C44 H44A 0.9600
C44 H44B 0.9600
C44 H44C 0.9600
C45 H45A 0.9600
C45 H45B 0.9600
C45 H45C 0.9600
C46 C55 1.493(5)
C46 C47 1.502(5)
C47 C52 1.386(5)
C47 C48 1.388(6)
C48 C49 1.401(6)
C48 H48 0.9300
C49 C50 1.385(7)
C49 C54 1.518(7)
C50 C51 1.388(7)
C50 H50 0.9300
C51 C52 1.382(6)
C51 C53 1.501(7)
C52 H52 0.9300
C53 H53A 0.9600
C53 H53B 0.9600
C53 H53C 0.9600
C54 H54A 0.9600
C54 H54B 0.9600
C54 H54C 0.9600
C55 C56 1.341(6)
C55 C65 1.491(6)
C56 C57 1.483(6)
C56 H56 0.9300
C57 C63 1.384(6)
C57 C58 1.390(6)
C58 C59 1.383(6)
C58 H58 0.9300
C59 C61 1.383(8)
C59 C60 1.515(8)
C60 H60A 0.9600
C60 H60B 0.9600
C60 H60C 0.9600
C61 C62 1.389(8)
C61 H61 0.9300
C62 C63 1.382(7)
C62 C64 1.506(8)
C63 H63 0.9300
C64 H64A 0.9600
C64 H64B 0.9600
C64 H64C 0.9600
C65 C70 1.391(6)
C65 C66 1.396(6)
C66 C67 1.392(7)
C66 H66 0.9300
C67 C68 1.380(8)
C67 C72 1.515(8)
C68 C69 1.373(8)
C68 H68 0.9300
C69 C70 1.405(7)
C69 C71 1.523(8)
C70 H70 0.9300
C71 H71A 0.9600
C71 H71B 0.9600
C71 H71C 0.9600
C72 H72A 0.9600
C72 H72B 0.9600
C72 H72C 0.9600
C76 H76A 0.9600
C76 H76B 0.9600
C76 H76C 0.9600
C77 H77A 0.9600
C77 H77B 0.9600
C77 H77C 0.9600

loop_
_geom_torsion_atom_site_label_1
_geom_torsion_atom_site_label_2
_geom_torsion_atom_site_label_3
_geom_torsion_atom_site_label_4
_geom_torsion
C6 C1 C2 C3 0.9(7)
C6 C1 C2 C9 177.4(4)
C1 C2 C3 C4 -1.5(7)
C9 C2 C3 C4 -178.1(4)
C2 C3 C4 C5 1.8(8)
C2 C3 C4 C8 -177.0(6)
C3 C4 C5 C6 -1.5(8)
C8 C4 C5 C6 177.3(6)
C2 C1 C6 C5 -0.6(7)
C2 C1 C6 C7 177.1(5)
C4 C5 C6 C1 0.9(8)
C4 C5 C6 C7 -176.8(5)
C3 C2 C9 C10 -144.5(5)
C1 C2 C9 C10 39.1(7)
C2 C9 C10 C11 9.0(7)
C2 C9 C10 C19 -172.0(4)
C9 C10 C11 C16 40.5(6)
C19 C10 C11 C16 -138.6(4)
C9 C10 C11 C12 -141.0(5)
C19 C10 C11 C12 40.0(5)
C16 C11 C12 C13 -2.8(7)
C10 C11 C12 C13 178.6(5)
C11 C12 C13 C14 1.4(9)
C11 C12 C13 C17 -178.5(7)
C12 C13 C14 C15 0.3(11)
C17 C13 C14 C15 -179.8(7)
C13 C14 C15 C16 -0.6(10)
C13 C14 C15 C18 178.6(7)
C12 C11 C16 C15 2.4(7)
C10 C11 C16 C15 -179.0(4)
C14 C15 C16 C11 -0.8(8)
C18 C15 C16 C11 180.0(5)
C9 C10 C19 C28 64.4(6)
C11 C10 C19 C28 -116.5(4)
C9 C10 C19 C20 -112.8(4)
C11 C10 C19 C20 66.3(5)
C28 C19 C20 C21 -132.6(4)
C10 C19 C20 C21 44.5(5)
C28 C19 C20 C25 47.0(6)
C10 C19 C20 C25 -135.8(4)
C25 C20 C21 C22 -1.7(7)
C19 C20 C21 C22 178.0(4)
C20 C21 C22 C23 1.1(8)
C20 C21 C22 C26 -179.1(5)
C21 C22 C23 C24 0.4(9)
C26 C22 C23 C24 -179.5(6)
C22 C23 C24 C25 -1.1(8)
C22 C23 C24 C27 -179.5(6)
C23 C24 C25 C20 0.5(7)
C27 C24 C25 C20 178.8(5)
C21 C20 C25 C24 0.9(7)
C19 C20 C25 C24 -178.7(4)
C10 C19 C28 C29 1.1(6)
C20 C19 C28 C29 178.0(4)
C10 C19 C28 C37 -178.2(4)
C20 C19 C28 C37 -1.3(6)
C19 C28 C29 C30 38.2(6)
C37 C28 C29 C30 -142.4(4)
C19 C28 C29 C34 -142.4(4)
C37 C28 C29 C34 36.9(5)
C34 C29 C30 C31 2.8(7)
C28 C29 C30 C31 -177.8(4)
C29 C30 C31 C32 -0.1(8)
C29 C30 C31 C36 177.7(6)
C30 C31 C32 C33 -2.3(10)
C36 C31 C32 C33 180.0(6)
C31 C32 C33 C34 1.7(9)
C31 C32 C33 C35 -177.8(6)
C32 C33 C34 C29 1.3(8)
C35 C33 C34 C29 -179.2(5)
C30 C29 C34 C33 -3.5(7)
C28 C29 C34 C33 177.2(4)
C19 C28 C37 C46 65.2(5)
C29 C28 C37 C46 -114.2(4)
C19 C28 C37 C38 -117.6(4)
C29 C28 C37 C38 63.0(4)
C46 C37 C38 C39 -139.9(4)
C28 C37 C38 C39 43.0(5)
C46 C37 C38 C40 41.9(6)
C28 C37 C38 C40 -135.2(4)
C40 C38 C39 C43 -1.8(7)
C37 C38 C39 C43 179.9(4)
C39 C38 C40 C41 1.7(7)
C37 C38 C40 C41 179.9(4)
C38 C40 C41 C42 -0.2(8)
C38 C40 C41 C45 179.8(5)
C40 C41 C42 C43 -1.2(9)
C45 C41 C42 C43 178.8(6)
C38 C39 C43 C42 0.5(8)
C38 C39 C43 C44 -179.4(5)
C41 C42 C43 C39 1.1(8)
C41 C42 C43 C44 -179.1(6)
C28 C37 C46 C55 -176.9(3)
C38 C37 C46 C55 6.2(6)
C28 C37 C46 C47 -0.4(6)
C38 C37 C46 C47 -177.3(4)
C37 C46 C47 C52 47.2(6)
C55 C46 C47 C52 -136.0(4)
C37 C46 C47 C48 -131.2(4)
C55 C46 C47 C48 45.6(5)
C52 C47 C48 C49 -1.9(6)
C46 C47 C48 C49 176.6(4)
C47 C48 C49 C50 0.7(7)
C47 C48 C49 C54 -178.7(5)
C48 C49 C50 C51 0.9(8)
C54 C49 C50 C51 -179.7(5)
C49 C50 C51 C52 -1.1(8)
C49 C50 C51 C53 179.4(5)
C50 C51 C52 C47 -0.2(7)
C53 C51 C52 C47 179.3(4)
C48 C47 C52 C51 1.6(6)
C46 C47 C52 C51 -176.7(4)
C37 C46 C55 C56 56.8(6)
C47 C46 C55 C56 -120.0(4)
C37 C46 C55 C65 -123.0(4)
C47 C46 C55 C65 60.2(5)
C65 C55 C56 C57 8.6(8)
C46 C55 C56 C57 -171.2(4)
C55 C56 C57 C63 -143.5(5)
C55 C56 C57 C58 40.1(8)
C63 C57 C58 C59 3.7(8)
C56 C57 C58 C59 -179.8(5)
C57 C58 C59 C61 -1.3(8)
C57 C58 C59 C60 178.1(6)
C58 C59 C61 C62 -1.0(9)
C60 C59 C61 C62 179.6(6)
C59 C61 C62 C63 0.8(9)
C59 C61 C62 C64 -178.7(6)
C61 C62 C63 C57 1.7(9)
C64 C62 C63 C57 -178.8(6)
C58 C57 C63 C62 -3.9(8)
C56 C57 C63 C62 179.5(5)
C56 C55 C65 C70 -139.1(5)
C46 C55 C65 C70 40.7(5)
C56 C55 C65 C66 39.9(6)
C46 C55 C65 C66 -140.3(4)
C70 C65 C66 C67 2.5(6)
C55 C65 C66 C67 -176.5(4)
C65 C66 C67 C68 -1.2(7)
C65 C66 C67 C72 177.7(5)
C66 C67 C68 C69 -0.8(8)
C72 C67 C68 C69 -179.6(5)
C67 C68 C69 C70 1.4(8)
C67 C68 C69 C71 -179.5(5)
C66 C65 C70 C69 -1.9(6)
C55 C65 C70 C69 177.1(4)
C68 C69 C70 C65 0.0(7)
C71 C69 C70 C65 -179.1(4)
